data_7104783
loop_
_publ_author_name
'Yin, Zhenming'
'Jiang, Ling'
'He, Jiaqi'
'Cheng, Jin-Pei'

_publ_section_title
;
 The first observation of nitrogen--carbonyl bonding: self-assembly of
 N-oxalyl 2,4-dinitroanilide assisted by a weak N&#x22EF;O=C interaction
;
_journal_coden_ASTM CHCOFS
_journal_issue 18
_journal_name_full
;
 Chemical Communications (Cambridge, United Kingdom)
;
_journal_page_first 2326
_journal_page_last 2327
_journal_paper_doi 10.1039/b306012h
_journal_year 2003
_chemical_formula_sum 'C9 H7 N3 O7'
_chemical_formula_weight 269.18
_space_group_IT_number 14
_symmetry_cell_setting monoclinic
_symmetry_space_group_name_Hall '-P 2ybc'
_symmetry_space_group_name_H-M 'P 1 21/c 1'
_atom_sites_solution_hydrogens geom
_atom_sites_solution_primary direct
_atom_sites_solution_secondary difmap
_audit_creation_method SHELXL-97
_cell_angle_alpha 90.00
_cell_angle_beta 99.330(10)
_cell_angle_gamma 90.00
_cell_formula_units_Z 4
_cell_length_a 12.810(3)
_cell_length_b 4.645(2)
_cell_length_c 18.340(5)
_cell_measurement_reflns_used 501
_cell_measurement_temperature 293(2)
_cell_measurement_theta_max 20.10
_cell_measurement_theta_min 3.22
_cell_volume 1076.8(6)
_computing_cell_refinement 'Bruker SMART'
_computing_data_collection 'Bruker SMART'
_computing_data_reduction 'Bruker SAINT'
_computing_molecular_graphics 'Bruker SHELXTL'
_computing_publication_material 'Bruker SHELXTL'
_computing_structure_refinement 'SHELXL-97 (Sheldrick, 1997)'
_computing_structure_solution 'SHELXS-97 (Sheldrick, 1990)'
_diffrn_ambient_temperature 293(2)
_diffrn_measured_fraction_theta_full 0.973
_diffrn_measured_fraction_theta_max 0.973
_diffrn_measurement_device_type 'CCD area detector'
_diffrn_measurement_method 'phi and omega scans'
_diffrn_radiation_monochromator graphite
_diffrn_radiation_source 'fine-focus sealed tube'
_diffrn_radiation_type MoK\a
_diffrn_radiation_wavelength 0.71073
_diffrn_reflns_av_R_equivalents 0.0822
_diffrn_reflns_av_sigmaI/netI 0.1478
_diffrn_reflns_limit_h_max 13
_diffrn_reflns_limit_h_min -15
_diffrn_reflns_limit_k_max 5
_diffrn_reflns_limit_k_min -2
_diffrn_reflns_limit_l_max 22
_diffrn_reflns_limit_l_min -21
_diffrn_reflns_number 4643
_diffrn_reflns_theta_full 26.38
_diffrn_reflns_theta_max 26.38
_diffrn_reflns_theta_min 2.25
_exptl_absorpt_coefficient_mu 0.146
_exptl_absorpt_correction_T_max 1.000000
_exptl_absorpt_correction_T_min 0.805236
_exptl_absorpt_correction_type multi-scan
_exptl_absorpt_process_details SADABS
_exptl_crystal_density_diffrn 1.660
_exptl_crystal_density_meas 0
_exptl_crystal_density_method 'not measured'
_exptl_crystal_F_000 552
_exptl_crystal_size_max 0.20
_exptl_crystal_size_mid 0.14
_exptl_crystal_size_min 0.10
_refine_diff_density_max 0.140
_refine_diff_density_min -0.138
_refine_diff_density_rms 0.038
_refine_ls_extinction_method none
_refine_ls_goodness_of_fit_ref 0.913
_refine_ls_hydrogen_treatment mixed
_refine_ls_matrix_type full
_refine_ls_number_parameters 172
_refine_ls_number_reflns 2145
_refine_ls_number_restraints 0
_refine_ls_restrained_S_all 0.913
_refine_ls_R_factor_all 0.2132
_refine_ls_R_factor_gt 0.0496
_refine_ls_shift/su_max 0.000
_refine_ls_shift/su_mean 0.000
_refine_ls_structure_factor_coef Fsqd
_refine_ls_weighting_details 'calc w=1/[\s^2^(Fo^2^)+(0.0125P)^2^+0.0000P] where P=(Fo^2^+2Fc^2^)/3'
_refine_ls_weighting_scheme calc
_refine_ls_wR_factor_gt 0.0634
_refine_ls_wR_factor_ref 0.0883
_reflns_number_gt 742
_reflns_number_total 2145
_reflns_threshold_expression >2sigma(I)
_cod_data_source_file b306012h.txt
_cod_data_source_block N-oxaly_dinitroanilide
_cod_depositor_comments
;
The following automatic conversions were performed:
'_symmetry_cell_setting' value 'Monoclinic' changed to 'monoclinic'
according to '/home/saulius/struct/CIF-dictionaries/cif_core.dic'
dictionary named 'cif_core.dic' version 2.4.1 from
2010-06-29.

'_exptl_absorpt_correction_type' value 'MULTI-SCAN' changed
to 'multi-scan' according to
'/home/saulius/struct/CIF-dictionaries/cif_core.dic' dictionary named
'cif_core.dic' version 2.4.1 from 2010-06-29.

Automatic conversion script
Id: cif_fix_enum 1527 2010-12-29 10:47:43Z saulius 
;
_cod_original_sg_symbol_H-M P2(1)/c
_cod_database_code 7104783

loop_
_symmetry_equiv_pos_as_xyz
'x, y, z'
'-x, y+1/2, -z+1/2'
'-x, -y, -z'
'x, -y-1/2, z-1/2'

loop_
_atom_site_label
_atom_site_type_symbol
_atom_site_fract_x
_atom_site_fract_y
_atom_site_fract_z
_atom_site_U_iso_or_equiv
_atom_site_adp_type
_atom_site_occupancy
_atom_site_symmetry_multiplicity
_atom_site_calc_flag
_atom_site_refinement_flags
_atom_site_disorder_assembly
_atom_site_disorder_group
C1 C 0.1363(3) 0.6691(7) 0.08666(17) 0.0495(9) Uani 1 1 d . . .
H1A H 0.0809 0.6020 0.0516 0.059 Uiso 1 1 calc R . .
C2 C 0.2338(3) 0.5582(7) 0.08852(19) 0.0534(10) Uani 1 1 d . . .
H2A H 0.2455 0.4154 0.0552 0.064 Uiso 1 1 calc R . .
C3 C 0.3143(3) 0.6560(8) 0.1391(2) 0.0556(10) Uani 1 1 d . . .
C4 C 0.2991(3) 0.8606(8) 0.18869(19) 0.0573(10) Uani 1 1 d . . .
H4A H 0.3553 0.9250 0.2234 0.069 Uiso 1 1 calc R . .
C5 C 0.2000(3) 0.9715(7) 0.18704(19) 0.0453(9) Uani 1 1 d . . .
C6 C 0.1170(3) 0.8792(7) 0.13538(18) 0.0401(8) Uani 1 1 d . . .
C7 C -0.0706(3) 0.9349(8) 0.0847(2) 0.0483(10) Uani 1 1 d . . .
C8 C -0.1620(3) 1.1173(9) 0.1017(2) 0.0539(10) Uani 1 1 d . . .
C9 C -0.3436(3) 1.1866(9) 0.0747(2) 0.0995(15) Uani 1 1 d . . .
H9A H -0.4039 1.1106 0.0425 0.149 Uiso 1 1 calc R . .
H9B H -0.3363 1.3877 0.0645 0.149 Uiso 1 1 calc R . .
H9C H -0.3532 1.1623 0.1252 0.149 Uiso 1 1 calc R . .
N1 N 0.4203(3) 0.5373(9) 0.1418(2) 0.0880(13) Uani 1 1 d . . .
N2 N 0.1905(3) 1.1907(7) 0.24144(17) 0.0616(9) Uani 1 1 d . . .
N3 N 0.0172(2) 0.9940(5) 0.13251(14) 0.0476(8) Uani 1 1 d . . .
H3A H 0.0106 1.1202 0.1658 0.057 Uiso 1 1 calc R . .
O1 O 0.4299(3) 0.3525(8) 0.0976(2) 0.1315(15) Uani 1 1 d . . .
O2 O 0.4900(2) 0.6313(8) 0.1852(2) 0.1407(15) Uani 1 1 d . . .
O3 O 0.2697(2) 1.2706(6) 0.28021(14) 0.0862(9) Uani 1 1 d . . .
O4 O 0.1041(2) 1.2916(6) 0.24426(14) 0.0791(9) Uani 1 1 d . . .
O5 O -0.07957(17) 0.7729(6) 0.03458(13) 0.0733(8) Uani 1 1 d . . .
O6 O -0.2492(2) 1.0344(5) 0.06232(14) 0.0723(8) Uani 1 1 d . . .
O7 O -0.1507(2) 1.3029(6) 0.14568(15) 0.0762(9) Uani 1 1 d . . .

loop_
_atom_site_aniso_label
_atom_site_aniso_U_11
_atom_site_aniso_U_22
_atom_site_aniso_U_33
_atom_site_aniso_U_23
_atom_site_aniso_U_13
_atom_site_aniso_U_12
C1 0.043(2) 0.058(2) 0.046(2) -0.002(2) 0.0050(19) 0.005(2)
C2 0.044(2) 0.061(3) 0.058(3) 0.003(2) 0.016(2) 0.012(2)
C3 0.031(2) 0.065(3) 0.072(3) 0.015(2) 0.011(2) 0.008(2)
C4 0.042(3) 0.070(3) 0.057(3) 0.013(2) -0.003(2) -0.010(2)
C5 0.042(2) 0.048(2) 0.045(2) 0.008(2) 0.005(2) -0.005(2)
C6 0.031(2) 0.047(2) 0.042(2) 0.0026(18) 0.0079(18) 0.0023(18)
C7 0.035(2) 0.055(3) 0.055(3) 0.001(2) 0.007(2) 0.004(2)
C8 0.045(2) 0.067(3) 0.050(3) 0.009(2) 0.009(2) 0.009(2)
C9 0.049(2) 0.150(4) 0.105(3) 0.022(3) 0.028(3) 0.049(3)
N1 0.046(3) 0.117(4) 0.101(4) 0.015(3) 0.010(3) 0.020(3)
N2 0.067(3) 0.067(3) 0.050(2) 0.000(2) 0.006(2) -0.014(2)
N3 0.0435(18) 0.0510(19) 0.0486(18) -0.0089(15) 0.0085(17) 0.0034(16)
O1 0.065(2) 0.171(4) 0.160(3) -0.024(3) 0.022(2) 0.046(2)
O2 0.044(2) 0.195(4) 0.169(4) -0.014(3) -0.024(2) 0.022(2)
O3 0.076(2) 0.097(2) 0.0773(19) -0.0168(16) -0.0127(17) -0.0273(17)
O4 0.072(2) 0.094(2) 0.0690(19) -0.0294(16) 0.0037(17) 0.0097(17)
O5 0.0447(16) 0.094(2) 0.0764(19) -0.0373(17) -0.0034(15) 0.0103(15)
O6 0.0418(16) 0.106(2) 0.0684(18) 0.0019(15) 0.0079(15) 0.0204(16)
O7 0.0705(19) 0.073(2) 0.086(2) -0.0130(17) 0.0167(17) 0.0254(16)

loop_
_atom_type_symbol
_atom_type_description
_atom_type_scat_dispersion_real
_atom_type_scat_dispersion_imag
_atom_type_scat_source
C C 0.0033 0.0016 'International Tables Vol C Tables 4.2.6.8 and 6.1.1.4'
H H 0.0000 0.0000 'International Tables Vol C Tables 4.2.6.8 and 6.1.1.4'
O O 0.0106 0.0060 'International Tables Vol C Tables 4.2.6.8 and 6.1.1.4'
N N 0.0061 0.0033 'International Tables Vol C Tables 4.2.6.8 and 6.1.1.4'

loop_
_geom_angle_atom_site_label_1
_geom_angle_atom_site_label_2
_geom_angle_atom_site_label_3
_geom_angle
_geom_angle_site_symmetry_1
_geom_angle_site_symmetry_3
_geom_angle_publ_flag
C2 C1 C6 121.3(3) . . ?
C2 C1 H1A 119.3 . . ?
C6 C1 H1A 119.3 . . ?
C1 C2 C3 119.4(3) . . ?
C1 C2 H2A 120.3 . . ?
C3 C2 H2A 120.3 . . ?
C2 C3 C4 121.5(3) . . ?
C2 C3 N1 120.0(4) . . ?
C4 C3 N1 118.5(4) . . ?
C3 C4 C5 119.0(4) . . ?
C3 C4 H4A 120.5 . . ?
C5 C4 H4A 120.5 . . ?
C4 C5 C6 120.7(4) . . ?
C4 C5 N2 115.6(4) . . ?
C6 C5 N2 123.7(3) . . ?
C1 C6 C5 118.0(3) . . ?
C1 C6 N3 121.0(3) . . ?
C5 C6 N3 121.0(3) . . ?
O5 C7 N3 127.4(3) . . ?
O5 C7 C8 122.4(4) . . ?
N3 C7 C8 110.2(3) . . ?
O7 C8 O6 127.2(4) . . ?
O7 C8 C7 122.6(4) . . ?
O6 C8 C7 110.2(4) . . ?
O6 C9 H9A 109.5 . . ?
O6 C9 H9B 109.5 . . ?
H9A C9 H9B 109.5 . . ?
O6 C9 H9C 109.5 . . ?
H9A C9 H9C 109.5 . . ?
H9B C9 H9C 109.5 . . ?
O2 N1 O1 124.8(4) . . ?
O2 N1 C3 118.8(4) . . ?
O1 N1 C3 116.4(4) . . ?
O3 N2 O4 123.1(4) . . ?
O3 N2 C5 118.0(3) . . ?
O4 N2 C5 118.8(3) . . ?
C7 N3 C6 128.5(3) . . ?
C7 N3 H3A 115.8 . . ?
C6 N3 H3A 115.8 . . ?
C8 O6 C9 115.9(3) . . ?

loop_
_geom_bond_atom_site_label_1
_geom_bond_atom_site_label_2
_geom_bond_distance
_geom_bond_site_symmetry_2
_geom_bond_publ_flag
C1 C2 1.346(4) . ?
C1 C6 1.373(4) . ?
C1 H1A 0.9300 . ?
C2 C3 1.349(4) . ?
C2 H2A 0.9300 . ?
C3 C4 1.351(4) . ?
C3 N1 1.459(5) . ?
C4 C5 1.366(4) . ?
C4 H4A 0.9300 . ?
C5 C6 1.373(4) . ?
C5 N2 1.444(4) . ?
C6 N3 1.377(4) . ?
C7 O5 1.179(4) . ?
C7 N3 1.338(4) . ?
C7 C8 1.518(5) . ?
C8 O7 1.173(4) . ?
C8 O6 1.287(4) . ?
C9 O6 1.451(3) . ?
C9 H9A 0.9600 . ?
C9 H9B 0.9600 . ?
C9 H9C 0.9600 . ?
N1 O2 1.180(4) . ?
N1 O1 1.201(4) . ?
N2 O3 1.200(3) . ?
N2 O4 1.211(3) . ?
N3 H3A 0.8600 . ?

loop_
_geom_torsion_atom_site_label_1
_geom_torsion_atom_site_label_2
_geom_torsion_atom_site_label_3
_geom_torsion_atom_site_label_4
_geom_torsion
_geom_torsion_site_symmetry_1
_geom_torsion_site_symmetry_2
_geom_torsion_site_symmetry_3
_geom_torsion_site_symmetry_4
_geom_torsion_publ_flag
C6 C1 C2 C3 -0.2(5) . . . . ?
C1 C2 C3 C4 0.9(5) . . . . ?
C1 C2 C3 N1 179.9(3) . . . . ?
C2 C3 C4 C5 -0.4(5) . . . . ?
N1 C3 C4 C5 -179.5(3) . . . . ?
C3 C4 C5 C6 -0.7(5) . . . . ?
C3 C4 C5 N2 -179.5(3) . . . . ?
C2 C1 C6 C5 -0.8(4) . . . . ?
C2 C1 C6 N3 179.2(3) . . . . ?
C4 C5 C6 C1 1.2(4) . . . . ?
N2 C5 C6 C1 -180.0(3) . . . . ?
C4 C5 C6 N3 -178.7(3) . . . . ?
N2 C5 C6 N3 0.1(5) . . . . ?
O5 C7 C8 O7 -170.5(4) . . . . ?
N3 C7 C8 O7 7.7(5) . . . . ?
O5 C7 C8 O6 10.3(5) . . . . ?
N3 C7 C8 O6 -171.6(3) . . . . ?
C2 C3 N1 O2 178.1(4) . . . . ?
C4 C3 N1 O2 -2.9(6) . . . . ?
C2 C3 N1 O1 -0.3(5) . . . . ?
C4 C3 N1 O1 178.7(4) . . . . ?
C4 C5 N2 O3 4.5(4) . . . . ?
C6 C5 N2 O3 -174.4(3) . . . . ?
C4 C5 N2 O4 -177.9(3) . . . . ?
C6 C5 N2 O4 3.3(5) . . . . ?
O5 C7 N3 C6 -0.9(6) . . . . ?
C8 C7 N3 C6 -179.0(3) . . . . ?
C1 C6 N3 C7 -2.2(5) . . . . ?
C5 C6 N3 C7 177.8(3) . . . . ?
O7 C8 O6 C9 -0.8(6) . . . . ?
C7 C8 O6 C9 178.4(3) . . . . ?

loop_
_cod_related_entry_id
_cod_related_entry_database
_cod_related_entry_code
1 ChemSpider 4418264
